data_7713567
loop_
_publ_author_name
'Duan, Wen-Long'
'Ma, Cong'
'Luan, Jian'
'Ding, Fang'
'Yan, Feng'
'Zhang, Lei'
'Li, Wenze'

_publ_section_title
;
 Fabrication of metal-organic salts with heterogeneous conformations of
 ligand as dual-functional of urease and nitrification inhibitors
;
_journal_name_full 'Dalton Transactions'
_journal_paper_doi 10.1039/D3DT01375H
_journal_year 2023
_chemical_formula_moiety 'Cl4 Co, 2(C15 H15 F2 N)'
_chemical_formula_sum 'C30 H30 Cl4 Co F4 N2'
_chemical_formula_weight 695.29
_space_group_crystal_system triclinic
_space_group_IT_number 2
_space_group_name_Hall '-P 1'
_space_group_name_H-M_alt 'P -1'
_atom_sites_solution_hydrogens geom
_atom_sites_solution_primary direct
_audit_block_doi 10.5517/ccdc.csd.cc22c8h7
_audit_creation_date 2018-06-18
_audit_creation_method
;
Olex2 1.2-beta
(compiled 2017.03.28 svn.r3405 for OlexSys, GUI svn.r5335)
;
_audit_update_record
;
2023-07-12 deposited with the CCDC.	2023-07-25 downloaded from the CCDC.
;
_cell_angle_alpha 93.778(2)
_cell_angle_beta 108.137(2)
_cell_angle_gamma 110.772(2)
_cell_formula_units_Z 2
_cell_length_a 10.0083(5)
_cell_length_b 12.4895(6)
_cell_length_c 14.2962(7)
_cell_measurement_reflns_used 9594
_cell_measurement_temperature 298
_cell_measurement_theta_max 33.651
_cell_measurement_theta_min 3.023
_cell_volume 1556.27(14)
_computing_cell_refinement 'SAINT v8.37A (Bruker, 2015)'
_computing_data_collection 'Bruker D8 Venture diffractrometer'
_computing_data_reduction 'SAINT v8.37A (Bruker, 2015)'
_computing_molecular_graphics 'Olex2 (Dolomanov et al., 2009)'
_computing_publication_material 'Olex2 (Dolomanov et al., 2009)'
_computing_structure_refinement 'ShelXL (Sheldrick, 2015)'
_computing_structure_solution 'SIR2004 (Burla et al., 2007)'
_diffrn_ambient_temperature 298.0
_diffrn_measured_fraction_theta_full 0.995
_diffrn_measured_fraction_theta_max 0.994
_diffrn_measurement_device_type 'CCD Areadetetor'
_diffrn_radiation_type MoK\a
_diffrn_radiation_wavelength 0.71076
_diffrn_reflns_av_R_equivalents 0.0284
_diffrn_reflns_av_unetI/netI 0.0325
_diffrn_reflns_Laue_measured_fraction_full 0.995
_diffrn_reflns_Laue_measured_fraction_max 0.994
_diffrn_reflns_limit_h_max 15
_diffrn_reflns_limit_h_min -15
_diffrn_reflns_limit_k_max 19
_diffrn_reflns_limit_k_min -19
_diffrn_reflns_limit_l_max 22
_diffrn_reflns_limit_l_min -22
_diffrn_reflns_number 39078
_diffrn_reflns_point_group_measured_fraction_full 0.995
_diffrn_reflns_point_group_measured_fraction_max 0.994
_diffrn_reflns_theta_full 25.243
_diffrn_reflns_theta_max 33.795
_diffrn_reflns_theta_min 3.024
_exptl_absorpt_coefficient_mu 0.942
_exptl_absorpt_correction_T_max 0.7467
_exptl_absorpt_correction_T_min 0.5632
_exptl_absorpt_correction_type multi-scan
_exptl_absorpt_process_details
;
SADABS-2014/5 (Bruker,2014/5) was used for absorption correction.
wR2(int) was 0.1177 before and 0.0508 after correction.
The Ratio of minimum to maximum transmission is 0.7543.
The \l/2 correction factor is 0.00150.
The disorder may be caused by the overlarge thermal vibration of the terminal atoms of the molecule, which is common in organic ligands and have not been found a better model for these.
;
_exptl_crystal_colour 'clear light blue'
_exptl_crystal_colour_lustre clear
_exptl_crystal_colour_modifier light
_exptl_crystal_colour_primary blue
_exptl_crystal_density_diffrn 1.484
_exptl_crystal_description needle
_exptl_crystal_F_000 710
_exptl_crystal_size_max 0.14
_exptl_crystal_size_mid 0.12
_exptl_crystal_size_min 0.1
_refine_diff_density_max 1.399
_refine_diff_density_min -0.611
_refine_diff_density_rms 0.083
_refine_ls_extinction_method none
_refine_ls_goodness_of_fit_ref 1.055
_refine_ls_hydrogen_treatment constr
_refine_ls_matrix_type full
_refine_ls_number_parameters 370
_refine_ls_number_reflns 12424
_refine_ls_number_restraints 1
_refine_ls_restrained_S_all 1.056
_refine_ls_R_factor_all 0.0880
_refine_ls_R_factor_gt 0.0582
_refine_ls_shift/su_max 0.000
_refine_ls_shift/su_mean 0.000
_refine_ls_structure_factor_coef Fsqd
_refine_ls_weighting_details 'w=1/[\s^2^(Fo^2^)+(0.0830P)^2^+1.1450P] where P=(Fo^2^+2Fc^2^)/3'
_refine_ls_weighting_scheme calc
_refine_ls_wR_factor_gt 0.1570
_refine_ls_wR_factor_ref 0.1807
_reflns_Friedel_coverage 0.000
_reflns_number_gt 8647
_reflns_number_total 12424
_reflns_threshold_expression 'I > 2\s(I)'
_cod_data_source_file d3dt01375h2.cif
_cod_data_source_block MOS_4
_cod_original_cell_volume 1556.27(13)
_cod_database_code 7713567
_shelx_shelxl_version_number 2014/7
_shelx_space_group_comment
;
The symmetry employed for this shelxl refinement is uniquely defined
by the following loop, which should always be used as a source of
symmetry information in preference to the above space-group names.
They are only intended as comments.
;
_shelx_estimated_absorpt_t_max 0.912
_shelx_estimated_absorpt_t_min 0.879
_olex2_refinement_description
;
1. Fixed Uiso
 At 1.2 times of:
  All C(H) groups, All C(H,H) groups, All N(H) groups
2. Rigid bond restraints
 C1, C2
 with sigma for 1-2 distances of 0.001 and sigma for 1-3 distances of 0.001
3.a Ternary CH refined with riding coordinates:
 N2(H2), N1(H1)
3.b Secondary CH2 refined with riding coordinates:
 C8(H8A,H8B), C22(H22A,H22B), C23(H23A,H23B), C24(H24A,H24B), C9(H9A,H9B),
 C7(H7A,H7B)
3.c Aromatic/amide H refined with riding coordinates:
 C15(H15), C26(H26), C19(H19), C12(H12), C29(H29), C28(H28), C27(H27),
 C14(H14), C13(H13), C16(H16), C18(H18), C17(H17), C2(H2A), C4(H4), C5(H5),
 C3(H3)
;
_olex2_submission_special_instructions 'No special instructions were received'

loop_
_space_group_symop_operation_xyz
'x, y, z'
'-x, -y, -z'

loop_
_atom_site_label
_atom_site_type_symbol
_atom_site_fract_x
_atom_site_fract_y
_atom_site_fract_z
_atom_site_U_iso_or_equiv
_atom_site_adp_type
_atom_site_occupancy
_atom_site_site_symmetry_order
_atom_site_calc_flag
_atom_site_refinement_flags_posn
_atom_site_refinement_flags_adp
_atom_site_refinement_flags_occupancy
_atom_site_disorder_assembly
_atom_site_disorder_group
Co1 Co 0.44124(4) 0.30589(3) -0.26858(2) 0.03609(9) Uani 1 1 d . . . . .
Cl2 Cl 0.64614(7) 0.48128(5) -0.21498(4) 0.04071(13) Uani 1 1 d . . . . .
Cl4 Cl 0.43395(8) 0.21864(5) -0.13479(5) 0.04846(15) Uani 1 1 d . . . . .
Cl1 Cl 0.45770(9) 0.19183(5) -0.39053(5) 0.04867(15) Uani 1 1 d . . . . .
Cl3 Cl 0.23151(7) 0.34614(6) -0.33616(6) 0.05260(16) Uani 1 1 d . . . . .
N2 N 0.36888(18) 0.57917(14) -0.04714(13) 0.0283(3) Uani 1 1 d . . . . .
H2 H 0.4439 0.6482 0.0042 0.034 Uiso 1 1 calc R . . . .
F2 F 0.5730(2) 0.90738(15) -0.38050(18) 0.0720(6) Uani 1 1 d . . . . .
F3 F 0.6874(2) 0.76207(18) -0.0670(2) 0.0767(6) Uani 1 1 d . . . . .
F4 F 0.0170(2) 0.5207(2) -0.24587(16) 0.0771(6) Uani 1 1 d . . . . .
N1 N 0.6058(2) 0.66406(15) -0.43957(13) 0.0326(3) Uani 1 1 d . . . . .
H1 H 0.6110 0.7297 -0.4743 0.039 Uiso 1 1 calc R . . . .
C8 C 0.5084(3) 0.55561(17) -0.52006(16) 0.0350(4) Uani 1 1 d . . . . .
H8A H 0.5539 0.5569 -0.5710 0.042 Uiso 1 1 calc R . . . .
H8B H 0.4077 0.5560 -0.5517 0.042 Uiso 1 1 calc R . . . .
C22 C 0.3835(3) 0.60644(18) -0.14636(16) 0.0339(4) Uani 1 1 d . . . . .
H22A H 0.4579 0.5804 -0.1589 0.041 Uiso 1 1 calc R . . . .
H22B H 0.2857 0.5644 -0.2004 0.041 Uiso 1 1 calc R . . . .
C23 C 0.4127(2) 0.47936(17) -0.01867(17) 0.0312(4) Uani 1 1 d . . . . .
H23A H 0.3663 0.4158 -0.0764 0.037 Uiso 1 1 calc R . . . .
H23B H 0.3756 0.4509 0.0338 0.037 Uiso 1 1 calc R . . . .
C24 C 0.2130(2) 0.5634(2) -0.04221(18) 0.0362(4) Uani 1 1 d . . . . .
H24A H 0.2217 0.5719 0.0276 0.043 Uiso 1 1 calc R . . . .
H24B H 0.1854 0.6252 -0.0687 0.043 Uiso 1 1 calc R . . . .
C9 C 0.5360(3) 0.6806(2) -0.36181(17) 0.0370(4) Uani 1 1 d . . . . .
H9A H 0.5017 0.6084 -0.3379 0.044 Uiso 1 1 calc R . . . .
H9B H 0.6136 0.7407 -0.3049 0.044 Uiso 1 1 calc R . . . .
C20 C 0.4326(3) 0.7350(2) -0.14508(18) 0.0386(4) Uani 1 1 d . . . . .
C10 C 0.4042(3) 0.71455(19) -0.40422(18) 0.0371(4) Uani 1 1 d . . . . .
C25 C 0.0871(2) 0.4480(2) -0.09888(19) 0.0395(5) Uani 1 1 d . . . . .
C7 C 0.7703(3) 0.6766(2) -0.39130(19) 0.0409(5) Uani 1 1 d . . . . .
H7A H 0.7749 0.6226 -0.3458 0.049 Uiso 1 1 calc R . . . .
H7B H 0.8064 0.6568 -0.4429 0.049 Uiso 1 1 calc R . . . .
C30 C -0.0067(3) 0.4302(3) -0.1978(2) 0.0512(6) Uani 1 1 d . . . . .
C15 C 0.2535(3) 0.6342(2) -0.4361(2) 0.0523(6) Uani 1 1 d . . . . .
H15 H 0.2329 0.5566 -0.4307 0.063 Uiso 1 1 calc R . . . .
C11 C 0.4277(3) 0.8287(2) -0.4121(2) 0.0474(6) Uani 1 1 d . . . . .
C1 C 0.8714(3) 0.7984(3) -0.3348(3) 0.0582(7) Uani 1 1 d . U . . .
C26 C 0.0544(3) 0.3543(3) -0.0497(3) 0.0556(7) Uani 1 1 d . . . . .
H26 H 0.1127 0.3636 0.0175 0.067 Uiso 1 1 calc R . . . .
C21 C 0.5848(3) 0.8076(2) -0.1063(2) 0.0514(6) Uani 1 1 d . . . . .
C19 C 0.3296(4) 0.7861(3) -0.1839(3) 0.0598(8) Uani 1 1 d . . . . .
H19 H 0.2252 0.7401 -0.2115 0.072 Uiso 1 1 calc R . . . .
C12 C 0.3100(4) 0.8650(3) -0.4514(3) 0.0648(8) Uani 1 1 d . . . . .
H12 H 0.3301 0.9427 -0.4559 0.078 Uiso 1 1 calc R . . . .
F1 F 0.9064(5) 0.7563(4) -0.1835(3) 0.1597(18) Uani 1 1 d . . . . .
C29 C -0.1249(4) 0.3250(4) -0.2492(3) 0.0696(9) Uani 1 1 d . . . . .
H29 H -0.1849 0.3161 -0.3159 0.083 Uiso 1 1 calc R . . . .
C28 C -0.1521(4) 0.2337(3) -0.1999(4) 0.0817(12) Uani 1 1 d . . . . .
H28 H -0.2303 0.1616 -0.2338 0.098 Uiso 1 1 calc R . . . .
C27 C -0.0640(4) 0.2479(3) -0.1001(4) 0.0789(11) Uani 1 1 d . . . . .
H27 H -0.0845 0.1858 -0.0669 0.095 Uiso 1 1 calc R . . . .
C14 C 0.1335(4) 0.6686(3) -0.4759(3) 0.0730(10) Uani 1 1 d . . . . .
H14 H 0.0331 0.6139 -0.4974 0.088 Uiso 1 1 calc R . . . .
C13 C 0.1621(4) 0.7826(4) -0.4838(3) 0.0755(10) Uani 1 1 d . . . . .
H13 H 0.0809 0.8045 -0.5113 0.091 Uiso 1 1 calc R . . . .
C16 C 0.6384(5) 0.9262(3) -0.1051(4) 0.0786(11) Uani 1 1 d . . . . .
H16 H 0.7429 0.9722 -0.0794 0.094 Uiso 1 1 calc R . . . .
C18 C 0.3816(6) 0.9057(4) -0.1818(4) 0.0857(13) Uani 1 1 d . . . . .
H18 H 0.3118 0.9391 -0.2073 0.103 Uiso 1 1 calc R . . . .
C17 C 0.5348(6) 0.9744(3) -0.1423(4) 0.0916(15) Uani 1 1 d . . . . .
H17 H 0.5686 1.0543 -0.1410 0.110 Uiso 1 1 calc R . . . .
C2 C 0.9052(4) 0.8886(3) -0.3977(5) 0.1017(16) Uani 1 1 d . U . . .
H2A H 0.8715 0.8731 -0.4675 0.122 Uiso 1 1 calc R . . . .
C4 C 1.0491(7) 1.0276(6) -0.2373(10) 0.179(6) Uani 1 1 d . . . . .
H4 H 1.1090 1.1049 -0.2047 0.215 Uiso 1 1 calc R . . . .
C6 C 0.9299(5) 0.8304(5) -0.2363(4) 0.0904(14) Uani 1 1 d . . . . .
C5 C 1.0180(7) 0.9426(8) -0.1812(6) 0.150(4) Uani 1 1 d . . . . .
H5 H 1.0537 0.9596 -0.1114 0.180 Uiso 1 1 calc R . . . .
C3 C 0.9963(7) 1.0018(5) -0.3354(9) 0.163(4) Uani 1 1 d . . . . .
H3 H 1.0207 1.0639 -0.3681 0.195 Uiso 1 1 calc R . . . .

loop_
_atom_site_aniso_label
_atom_site_aniso_U_11
_atom_site_aniso_U_22
_atom_site_aniso_U_33
_atom_site_aniso_U_23
_atom_site_aniso_U_13
_atom_site_aniso_U_12
Co1 0.03977(16) 0.03077(14) 0.03372(15) 0.00211(11) 0.00913(12) 0.01369(12)
Cl2 0.0408(3) 0.0353(2) 0.0384(3) 0.0037(2) 0.0106(2) 0.0102(2)
Cl4 0.0647(4) 0.0279(2) 0.0398(3) 0.0037(2) 0.0140(3) 0.0082(2)
Cl1 0.0665(4) 0.0394(3) 0.0416(3) 0.0012(2) 0.0159(3) 0.0268(3)
Cl3 0.0417(3) 0.0542(4) 0.0593(4) 0.0062(3) 0.0104(3) 0.0237(3)
N2 0.0273(7) 0.0262(7) 0.0322(8) 0.0030(6) 0.0088(6) 0.0136(6)
F2 0.0597(11) 0.0341(8) 0.1089(16) -0.0023(9) 0.0348(11) 0.0026(7)
F3 0.0496(10) 0.0619(11) 0.1142(18) 0.0319(12) 0.0219(11) 0.0211(9)
F4 0.0557(11) 0.0886(15) 0.0671(12) 0.0330(11) 0.0008(9) 0.0213(10)
N1 0.0301(8) 0.0297(7) 0.0322(8) -0.0007(6) 0.0079(6) 0.0095(6)
C8 0.0374(10) 0.0282(8) 0.0296(9) -0.0020(7) 0.0066(8) 0.0080(8)
C22 0.0382(10) 0.0339(9) 0.0332(9) 0.0055(7) 0.0134(8) 0.0179(8)
C23 0.0276(8) 0.0260(8) 0.0413(10) 0.0074(7) 0.0119(7) 0.0124(7)
C24 0.0317(9) 0.0401(10) 0.0424(11) 0.0065(8) 0.0141(8) 0.0203(8)
C9 0.0359(10) 0.0395(10) 0.0339(10) 0.0011(8) 0.0114(8) 0.0152(8)
C20 0.0496(12) 0.0360(10) 0.0412(11) 0.0133(9) 0.0226(10) 0.0230(9)
C10 0.0354(10) 0.0320(9) 0.0426(11) 0.0016(8) 0.0146(9) 0.0123(8)
C25 0.0261(9) 0.0436(11) 0.0500(12) 0.0077(9) 0.0132(8) 0.0160(8)
C7 0.0308(9) 0.0388(11) 0.0472(12) 0.0000(9) 0.0097(9) 0.0124(8)
C30 0.0340(11) 0.0583(15) 0.0550(15) 0.0073(12) 0.0091(10) 0.0179(11)
C15 0.0373(11) 0.0402(12) 0.0712(18) 0.0045(12) 0.0143(12) 0.0117(10)
C11 0.0477(13) 0.0320(10) 0.0622(16) 0.0023(10) 0.0245(12) 0.0126(9)
C1 0.0258(10) 0.0497(14) 0.0789(19) -0.0206(12) 0.0079(11) 0.0074(10)
C26 0.0376(12) 0.0529(15) 0.0713(19) 0.0204(14) 0.0169(12) 0.0132(11)
C21 0.0523(14) 0.0429(13) 0.0634(17) 0.0183(12) 0.0266(13) 0.0176(11)
C19 0.0674(18) 0.0599(17) 0.079(2) 0.0332(16) 0.0360(16) 0.0431(15)
C12 0.076(2) 0.0458(15) 0.086(2) 0.0151(15) 0.0322(18) 0.0364(15)
F1 0.139(3) 0.171(4) 0.078(2) 0.011(2) 0.008(2) -0.011(3)
C29 0.0388(14) 0.079(2) 0.065(2) -0.0058(17) 0.0026(13) 0.0124(14)
C28 0.0453(16) 0.0567(19) 0.109(3) -0.010(2) 0.0102(18) 0.0012(14)
C27 0.0464(16) 0.0554(18) 0.115(3) 0.024(2) 0.0183(19) 0.0050(14)
C14 0.0347(13) 0.065(2) 0.106(3) 0.0058(19) 0.0119(16) 0.0182(13)
C13 0.0600(19) 0.073(2) 0.102(3) 0.015(2) 0.0205(19) 0.0430(18)
C16 0.077(2) 0.0447(16) 0.111(3) 0.0236(19) 0.043(2) 0.0122(16)
C18 0.113(3) 0.071(2) 0.129(4) 0.058(2) 0.071(3) 0.069(2)
C17 0.117(4) 0.0432(16) 0.147(4) 0.043(2) 0.077(3) 0.039(2)
C2 0.0453(16) 0.0410(15) 0.216(5) 0.033(2) 0.053(3) 0.0072(13)
C4 0.048(3) 0.085(4) 0.335(14) -0.081(6) 0.034(5) -0.003(3)
C6 0.057(2) 0.105(3) 0.070(2) -0.021(2) 0.0041(18) 0.011(2)
C5 0.064(3) 0.171(7) 0.137(5) -0.096(5) -0.003(3) 0.015(4)
C3 0.064(3) 0.048(2) 0.353(14) 0.029(5) 0.062(5) 0.008(2)

loop_
_atom_type_symbol
_atom_type_description
_atom_type_scat_dispersion_real
_atom_type_scat_dispersion_imag
_atom_type_scat_source
C C 0.0033 0.0016 'International Tables Vol C Tables 4.2.6.8 and 6.1.1.4'
H H 0.0000 0.0000 'International Tables Vol C Tables 4.2.6.8 and 6.1.1.4'
Cl Cl 0.1484 0.1585 'International Tables Vol C Tables 4.2.6.8 and 6.1.1.4'
Co Co 0.3494 0.9721 'International Tables Vol C Tables 4.2.6.8 and 6.1.1.4'
F F 0.0171 0.0103 'International Tables Vol C Tables 4.2.6.8 and 6.1.1.4'
N N 0.0061 0.0033 'International Tables Vol C Tables 4.2.6.8 and 6.1.1.4'

loop_
_geom_angle_atom_site_label_1
_geom_angle_atom_site_label_2
_geom_angle_atom_site_label_3
_geom_angle
_geom_angle_site_symmetry_1
_geom_angle_site_symmetry_3
_geom_angle_publ_flag
Cl4 Co1 Cl2 108.53(2) . . ?
Cl1 Co1 Cl2 110.58(3) . . ?
Cl1 Co1 Cl4 111.13(3) . . ?
Cl1 Co1 Cl3 108.07(3) . . ?
Cl3 Co1 Cl2 106.24(3) . . ?
Cl3 Co1 Cl4 112.20(3) . . ?
C22 N2 C24 113.07(16) . . ?
C23 N2 C22 112.61(15) . . ?
C23 N2 C24 112.28(16) . . ?
C8 N1 C9 114.21(17) . . ?
C8 N1 C7 112.95(17) . . ?
C7 N1 C9 112.17(17) . . ?
N1 C8 C8 112.9(2) . 2_664 ?
C20 C22 N2 110.99(17) . . ?
N2 C23 C23 109.52(19) . 2_665 ?
C25 C24 N2 114.26(17) . . ?
C10 C9 N1 111.68(18) . . ?
C21 C20 C22 120.3(2) . . ?
C21 C20 C19 116.8(2) . . ?
C19 C20 C22 122.9(3) . . ?
C15 C10 C9 122.1(2) . . ?
C11 C10 C9 120.8(2) . . ?
C11 C10 C15 117.1(2) . . ?
C30 C25 C24 123.1(2) . . ?
C30 C25 C26 117.1(3) . . ?
C26 C25 C24 119.7(2) . . ?
C1 C7 N1 110.87(19) . . ?
F4 C30 C25 118.5(3) . . ?
F4 C30 C29 118.3(3) . . ?
C29 C30 C25 123.2(3) . . ?
C14 C15 C10 120.6(3) . . ?
F2 C11 C10 117.6(2) . . ?
F2 C11 C12 119.1(3) . . ?
C10 C11 C12 123.3(3) . . ?
C7 C1 C2 115.8(3) . . ?
C6 C1 C7 124.9(4) . . ?
C6 C1 C2 119.3(4) . . ?
C27 C26 C25 120.6(3) . . ?
F3 C21 C20 118.7(2) . . ?
F3 C21 C16 118.0(3) . . ?
C20 C21 C16 123.4(3) . . ?
C18 C19 C20 120.5(4) . . ?
C13 C12 C11 118.0(3) . . ?
C28 C29 C30 118.6(3) . . ?
C29 C28 C27 120.5(3) . . ?
C26 C27 C28 120.1(4) . . ?
C13 C14 C15 120.4(3) . . ?
C14 C13 C12 120.6(3) . . ?
C17 C16 C21 118.6(4) . . ?
C17 C18 C19 120.5(3) . . ?
C16 C17 C18 120.3(3) . . ?
C3 C2 C1 110.4(7) . . ?
C3 C4 C5 121.4(6) . . ?
C1 C6 C5 126.8(7) . . ?
F1 C6 C1 119.9(5) . . ?
F1 C6 C5 113.3(6) . . ?
C4 C5 C6 115.0(7) . . ?
C4 C3 C2 127.0(8) . . ?

loop_
_geom_bond_atom_site_label_1
_geom_bond_atom_site_label_2
_geom_bond_distance
_geom_bond_site_symmetry_2
_geom_bond_publ_flag
Co1 Cl2 2.2816(6) . ?
Co1 Cl4 2.2707(7) . ?
Co1 Cl1 2.2613(7) . ?
Co1 Cl3 2.2675(7) . ?
N2 C22 1.519(3) . ?
N2 C23 1.502(2) . ?
N2 C24 1.526(3) . ?
F2 C11 1.343(3) . ?
F3 C21 1.338(3) . ?
F4 C30 1.349(4) . ?
N1 C8 1.506(3) . ?
N1 C9 1.524(3) . ?
N1 C7 1.519(3) . ?
C8 C8 1.512(4) 2_664 ?
C22 C20 1.500(3) . ?
C23 C23 1.533(4) 2_665 ?
C24 C25 1.498(3) . ?
C9 C10 1.490(3) . ?
C20 C21 1.371(4) . ?
C20 C19 1.392(4) . ?
C10 C15 1.388(3) . ?
C10 C11 1.379(3) . ?
C25 C30 1.383(4) . ?
C25 C26 1.397(4) . ?
C7 C1 1.493(3) . ?
C30 C29 1.377(4) . ?
C15 C14 1.387(4) . ?
C11 C12 1.381(4) . ?
C1 C2 1.499(6) . ?
C1 C6 1.316(6) . ?
C26 C27 1.384(5) . ?
C21 C16 1.381(4) . ?
C19 C18 1.390(5) . ?
C12 C13 1.376(5) . ?
F1 C6 1.237(7) . ?
C29 C28 1.369(6) . ?
C28 C27 1.385(6) . ?
C14 C13 1.369(5) . ?
C16 C17 1.364(6) . ?
C18 C17 1.368(7) . ?
C2 C3 1.428(9) . ?
C4 C5 1.378(14) . ?
C4 C3 1.306(15) . ?
C6 C5 1.382(8) . ?
